data_2202380
loop_
_publ_author_name
'P. R. Seshadri'
'S. Selvanayagam'
'D. Velmurugan'
'K. Ravikumar'
'A. R. Sureshbabu'
'R. Raghunathan'

_publ_section_title
2'-Benzoyl-1',2,2',3,4',5',6',6a'-octahydro-1<i>H</i>-indan-2-spiro-3'-(3'<i>H</i>-pyrrolizine)-1'-spiro-3''-1<i>H</i>-indoline-1,2'',3-trione
_journal_issue 10
_journal_name_full 'Acta Crystallographica Section E'
_journal_page_first o1559
_journal_page_last o1561
_journal_paper_doi 10.1107/S1600536803020658
_journal_volume 59
_journal_year 2003
_chemical_formula_iupac 'C29 H22 N2 O4'
_chemical_formula_moiety 'C29 H22 N2 O4'
_chemical_formula_sum 'C29 H22 N2 O4'
_chemical_formula_weight 462.49
_chemical_name_systematic
;
2'-Benzoyl-1',2,2',3,4',5',6',6a'-octahydro-1H-indan-2-spiro-3'-
(3'H-pyrrolizine)-1'-spiro-3''-1H-indoline-1,2'',3-trione
;
_space_group_IT_number 14
_symmetry_cell_setting monoclinic
_symmetry_space_group_name_Hall '-P 2ybc'
_symmetry_space_group_name_H-M 'P 1 21/c 1'
_atom_sites_solution_hydrogens geom
_atom_sites_solution_primary direct
_atom_sites_solution_secondary difmap
_audit_creation_method SHELXL-97
_cell_angle_alpha 90.00
_cell_angle_beta 100.601(2)
_cell_angle_gamma 90.00
_cell_formula_units_Z 4
_cell_length_a 13.1419(10)
_cell_length_b 12.5844(9)
_cell_length_c 14.0110(11)
_cell_measurement_reflns_used 2873
_cell_measurement_temperature 293(2)
_cell_measurement_theta_max 22.86
_cell_measurement_theta_min 2.54
_cell_volume 2277.6(3)
_computing_cell_refinement 'SAINT (Bruker, 2001)'
_computing_data_collection 'SMART (Bruker, 2001)'
_computing_data_reduction SAINT
_computing_molecular_graphics 'ORTEP-3 (Farrugia, 1997) and PLATON (Spek, 1990)'
_computing_publication_material 'SHELXL97 and PARST (Nardelli, 1995)'
_computing_structure_refinement 'SHELXL97 (Sheldrick, 1997)'
_computing_structure_solution 'SHELXS97 (Sheldrick, 1997)'
_diffrn_ambient_temperature 293(2)
_diffrn_measured_fraction_theta_full 0.960
_diffrn_measured_fraction_theta_max 0.960
_diffrn_measurement_device 'Bruker SMART APEX'
_diffrn_measurement_device_type 'Bruker SMART CCD area-detector'
_diffrn_measurement_method \w
_diffrn_radiation_monochromator graphite
_diffrn_radiation_source 'fine-focus sealed tube'
_diffrn_radiation_type MoK\a
_diffrn_radiation_wavelength 0.71073
_diffrn_reflns_av_R_equivalents 0.0298
_diffrn_reflns_av_sigmaI/netI 0.0413
_diffrn_reflns_limit_h_max 13
_diffrn_reflns_limit_h_min -17
_diffrn_reflns_limit_k_max 16
_diffrn_reflns_limit_k_min -16
_diffrn_reflns_limit_l_max 16
_diffrn_reflns_limit_l_min -17
_diffrn_reflns_number 14121
_diffrn_reflns_theta_full 27.99
_diffrn_reflns_theta_max 27.99
_diffrn_reflns_theta_min 1.58
_diffrn_standards_decay_% 0
_diffrn_standards_number 0
_exptl_absorpt_coefficient_mu 0.091
_exptl_absorpt_correction_T_max 0.9839
_exptl_absorpt_correction_T_min 0.9777
_exptl_absorpt_correction_type multi-scan
_exptl_crystal_colour colourless
_exptl_crystal_density_diffrn 1.349
_exptl_crystal_density_meas ?
_exptl_crystal_density_method 'not measured'
_exptl_crystal_description rod
_exptl_crystal_F_000 968
_exptl_crystal_size_max 0.25
_exptl_crystal_size_mid 0.20
_exptl_crystal_size_min 0.18
_refine_diff_density_max 0.284
_refine_diff_density_min -0.188
_refine_ls_extinction_method none
_refine_ls_goodness_of_fit_ref 1.007
_refine_ls_hydrogen_treatment constr
_refine_ls_matrix_type full
_refine_ls_number_parameters 316
_refine_ls_number_reflns 5281
_refine_ls_number_restraints 0
_refine_ls_restrained_S_all 1.007
_refine_ls_R_factor_all 0.0926
_refine_ls_R_factor_gt 0.0599
_refine_ls_shift/su_max <0.001
_refine_ls_shift/su_mean <0.001
_refine_ls_structure_factor_coef Fsqd
_refine_ls_weighting_details ' w = 1/[\s^2^(Fo^2^)+(0.0960P)^2^+0.1320P] where P = (Fo^2^+2Fc^2^)/3'
_refine_ls_weighting_scheme calc
_refine_ls_wR_factor_gt 0.1505
_refine_ls_wR_factor_ref 0.1709
_reflns_number_gt 3561
_reflns_number_total 5281
_reflns_threshold_expression I>2\s(I)
_cod_data_source_file bt6350.cif
_cod_data_source_block I
_cod_depositor_comments
;
The following automatic conversions were performed:
'_symmetry_cell_setting' value 'Monoclinic' changed to 'monoclinic'
according to '/home/saulius/struct/CIF-dictionaries/cif_core.dic'
dictionary named 'cif_core.dic' version 2.4.1 from 2010-06-29.

Automatic conversion script
Id: cif_fix_enum 1527 2010-12-29 10:47:43Z saulius 

The following automatic conversions were performed:

'_symmetry_cell_setting' value 'Monoclinic' changed to 'monoclinic'
according to /home/saulius/struct/CIF-dictionaries/cif_core.dic
dictionary named 'cif_core.dic' version 2.4.1 from 2010-06-29.

Automatic conversion script
Id: cif_fix_values 1715 2011-07-08 13:25:40Z adriana 

The following automatic conversions were performed:

'_exptl_crystal_density_meas' value 'none' was changed to '?' - the
value is perceived as not measured.

Automatic conversion script
Id: cif_fix_values 3008 2015-01-20 13:52:24Z robertas 
;
_cod_original_sg_symbol_H-M 'P 21/c'
_cod_database_code 2202380
_cod_database_fobs_code 2202380

loop_
_symmetry_equiv_pos_as_xyz
'x, y, z'
'-x, y+1/2, -z+1/2'
'-x, -y, -z'
'x, -y-1/2, z-1/2'

loop_
_atom_site_label
_atom_site_fract_x
_atom_site_fract_y
_atom_site_fract_z
_atom_site_U_iso_or_equiv
_atom_site_adp_type
_atom_site_calc_flag
_atom_site_refinement_flags
_atom_site_occupancy
_atom_site_disorder_assembly
_atom_site_disorder_group
_atom_site_type_symbol
N1 0.37331(14) -0.08096(15) 0.48068(13) 0.0537(5) Uani d . 1 . . N
H1 0.4144 -0.0755 0.5358 0.064 Uiso calc R 1 . . H
C2 0.40372(15) -0.07532(16) 0.39439(15) 0.0437(5) Uani d . 1 . . C
O3 0.49065(10) -0.05073(13) 0.38169(11) 0.0541(4) Uani d . 1 . . O
C4 0.31002(13) -0.09880(15) 0.31385(14) 0.0374(4) Uani d . 1 . . C
C5 0.22391(15) -0.10752(15) 0.37170(15) 0.0407(4) Uani d . 1 . . C
C6 0.11908(16) -0.12444(17) 0.34339(18) 0.0506(5) Uani d . 1 . . C
H6 0.0897 -0.1337 0.2783 0.061 Uiso calc R 1 . . H
C7 0.05838(19) -0.1272(2) 0.4151(2) 0.0640(7) Uani d . 1 . . C
H7 -0.0127 -0.1375 0.3974 0.077 Uiso calc R 1 . . H
C8 0.1016(2) -0.1150(2) 0.5113(2) 0.0691(7) Uani d . 1 . . C
H8 0.0591 -0.1165 0.5576 0.083 Uiso calc R 1 . . H
C9 0.2062(2) -0.1006(2) 0.54064(19) 0.0652(7) Uani d . 1 . . C
H9 0.2355 -0.0936 0.6060 0.078 Uiso calc R 1 . . H
C10 0.26622(17) -0.09681(16) 0.46965(16) 0.0492(5) Uani d . 1 . . C
C11 0.30243(13) -0.01056(14) 0.23450(13) 0.0340(4) Uani d . 1 . . C
H11 0.3693 0.0262 0.2464 0.041 Uiso calc R 1 . . H
C12 0.22101(14) 0.07479(14) 0.23372(15) 0.0380(4) Uani d . 1 . . C
O13 0.15781(11) 0.08985(12) 0.16007(11) 0.0554(4) Uani d . 1 . . O
C14 0.21947(14) 0.13934(15) 0.32230(15) 0.0406(5) Uani d . 1 . . C
C15 0.12753(17) 0.18929(17) 0.3329(2) 0.0581(6) Uani d . 1 . . C
H15 0.0701 0.1852 0.2831 0.070 Uiso calc R 1 . . H
C16 0.1208(2) 0.2445(2) 0.4161(2) 0.0728(8) Uani d . 1 . . C
H16 0.0590 0.2773 0.4226 0.087 Uiso calc R 1 . . H
C17 0.2053(2) 0.2510(2) 0.4892(2) 0.0772(8) Uani d . 1 . . C
H17 0.1998 0.2861 0.5465 0.093 Uiso calc R 1 . . H
C18 0.2980(2) 0.2062(2) 0.4792(2) 0.0684(7) Uani d . 1 . . C
H18 0.3557 0.2132 0.5283 0.082 Uiso calc R 1 . . H
C19 0.30493(17) 0.15051(16) 0.39530(16) 0.0506(5) Uani d . 1 . . C
H19 0.3677 0.1204 0.3881 0.061 Uiso calc R 1 . . H
C20 0.29622(13) -0.06959(15) 0.13702(14) 0.0388(4) Uani d . 1 . . C
C21 0.34386(14) -0.00521(16) 0.06273(15) 0.0435(5) Uani d . 1 . . C
O22 0.42283(12) 0.04570(13) 0.08141(11) 0.0603(4) Uani d . 1 . . O
C23 0.27314(15) -0.01130(16) -0.03237(14) 0.0446(5) Uani d . 1 . . C
C24 0.28636(19) 0.03013(19) -0.12064(17) 0.0587(6) Uani d . 1 . . C
H24 0.3479 0.0632 -0.1275 0.070 Uiso calc R 1 . . H
C25 0.2057(2) 0.0208(2) -0.19777(18) 0.0706(7) Uani d . 1 . . C
H25 0.2125 0.0479 -0.2580 0.085 Uiso calc R 1 . . H
C26 0.1142(2) -0.0285(2) -0.18696(19) 0.0745(8) Uani d . 1 . . C
H26 0.0604 -0.0331 -0.2402 0.089 Uiso calc R 1 . . H
C27 0.10078(18) -0.0708(2) -0.09923(18) 0.0616(6) Uani d . 1 . . C
H27 0.0393 -0.1041 -0.0926 0.074 Uiso calc R 1 . . H
C28 0.18224(15) -0.06202(17) -0.02140(15) 0.0463(5) Uani d . 1 . . C
C29 0.18726(14) -0.09617(15) 0.08021(15) 0.0426(5) Uani d . 1 . . C
O30 0.12041(11) -0.14239(13) 0.11224(12) 0.0587(4) Uani d . 1 . . O
N31 0.34817(12) -0.17206(13) 0.16147(12) 0.0434(4) Uani d . 1 . . N
C32 0.46179(15) -0.17398(19) 0.17377(17) 0.0549(6) Uani d . 1 . . C
H32A 0.4921 -0.1101 0.2058 0.066 Uiso calc R 1 . . H
H32B 0.4839 -0.1813 0.1118 0.066 Uiso calc R 1 . . H
C33 0.49070(19) -0.2713(2) 0.2369(2) 0.0704(7) Uani d . 1 . . C
H33A 0.4926 -0.3340 0.1970 0.084 Uiso calc R 1 . . H
H33B 0.5581 -0.2620 0.2778 0.084 Uiso calc R 1 . . H
C34 0.40766(18) -0.28218(18) 0.2982(2) 0.0631(6) Uani d . 1 . . C
H34A 0.4350 -0.2645 0.3654 0.076 Uiso calc R 1 . . H
H34B 0.3811 -0.3543 0.2953 0.076 Uiso calc R 1 . . H
C35 0.32199(15) -0.20368(15) 0.25453(15) 0.0447(5) Uani d . 1 . . C
H35 0.2556 -0.2413 0.2423 0.054 Uiso calc R 1 . . H

loop_
_atom_site_aniso_label
_atom_site_aniso_U_11
_atom_site_aniso_U_22
_atom_site_aniso_U_33
_atom_site_aniso_U_12
_atom_site_aniso_U_13
_atom_site_aniso_U_23
N1 0.0493(11) 0.0713(13) 0.0377(10) 0.0025(9) 0.0012(8) 0.0054(8)
C2 0.0374(11) 0.0475(11) 0.0441(12) 0.0064(8) 0.0020(8) 0.0000(9)
O3 0.0328(8) 0.0744(11) 0.0531(9) 0.0009(7) 0.0027(6) -0.0086(8)
C4 0.0312(9) 0.0386(10) 0.0419(11) 0.0015(7) 0.0051(8) 0.0021(8)
C5 0.0411(11) 0.0351(10) 0.0478(12) 0.0024(8) 0.0128(9) 0.0062(8)
C6 0.0433(12) 0.0484(12) 0.0612(14) -0.0036(9) 0.0124(10) 0.0078(10)
C7 0.0494(13) 0.0663(15) 0.0827(19) -0.0027(11) 0.0291(13) 0.0113(13)
C8 0.0728(18) 0.0723(17) 0.0732(19) -0.0012(13) 0.0423(15) 0.0110(13)
C9 0.0794(18) 0.0689(16) 0.0519(15) -0.0005(13) 0.0244(13) 0.0101(12)
C10 0.0521(13) 0.0470(12) 0.0495(13) 0.0027(9) 0.0121(10) 0.0089(9)
C11 0.0289(9) 0.0361(9) 0.0372(10) -0.0046(7) 0.0064(7) -0.0025(8)
C12 0.0325(9) 0.0372(10) 0.0462(11) -0.0032(7) 0.0118(8) 0.0062(8)
O13 0.0494(9) 0.0645(10) 0.0495(9) 0.0119(7) 0.0019(7) 0.0077(7)
C14 0.0383(10) 0.0331(10) 0.0537(12) -0.0011(8) 0.0173(9) 0.0006(8)
C15 0.0457(12) 0.0449(12) 0.0882(18) 0.0025(9) 0.0238(12) -0.0063(11)
C16 0.0642(17) 0.0523(14) 0.114(2) -0.0016(12) 0.0480(17) -0.0209(14)
C17 0.097(2) 0.0574(15) 0.089(2) -0.0087(14) 0.0489(18) -0.0284(14)
C18 0.0840(18) 0.0561(14) 0.0636(16) -0.0017(12) 0.0096(13) -0.0198(12)
C19 0.0517(12) 0.0417(11) 0.0592(14) 0.0031(9) 0.0125(10) -0.0085(10)
C20 0.0324(9) 0.0436(10) 0.0407(11) -0.0057(8) 0.0076(8) -0.0072(8)
C21 0.0381(10) 0.0488(11) 0.0460(12) -0.0052(8) 0.0141(9) -0.0096(9)
O22 0.0486(9) 0.0779(11) 0.0560(10) -0.0250(8) 0.0136(7) -0.0047(8)
C23 0.0443(11) 0.0492(12) 0.0411(11) -0.0008(9) 0.0104(9) -0.0100(9)
C24 0.0660(15) 0.0662(15) 0.0474(13) -0.0031(12) 0.0196(11) -0.0076(11)
C25 0.091(2) 0.0801(18) 0.0408(14) 0.0052(15) 0.0119(13) -0.0015(12)
C26 0.0781(18) 0.087(2) 0.0497(15) 0.0033(15) -0.0120(13) -0.0049(13)
C27 0.0509(13) 0.0714(16) 0.0570(15) -0.0047(11) -0.0046(11) -0.0069(12)
C28 0.0425(11) 0.0477(12) 0.0467(12) -0.0007(9) 0.0033(9) -0.0091(9)
C29 0.0360(10) 0.0433(11) 0.0475(12) -0.0060(8) 0.0048(9) -0.0078(9)
O30 0.0406(8) 0.0711(11) 0.0636(10) -0.0197(7) 0.0074(7) -0.0021(8)
N31 0.0376(9) 0.0419(9) 0.0510(10) 0.0003(7) 0.0086(7) -0.0091(7)
C32 0.0406(12) 0.0660(14) 0.0596(14) 0.0068(10) 0.0131(10) -0.0119(11)
C33 0.0580(15) 0.0697(17) 0.0826(19) 0.0240(12) 0.0109(13) -0.0041(14)
C34 0.0653(15) 0.0427(12) 0.0806(18) 0.0126(10) 0.0117(13) 0.0018(11)
C35 0.0403(11) 0.0393(11) 0.0544(13) -0.0012(8) 0.0087(9) -0.0031(9)

loop_
_atom_type_symbol
_atom_type_description
_atom_type_scat_dispersion_real
_atom_type_scat_dispersion_imag
_atom_type_scat_source
C C 0.0033 0.0016 'International Tables Vol C Tables 4.2.6.8 and 6.1.1.4'
H H 0.0000 0.0000 'International Tables Vol C Tables 4.2.6.8 and 6.1.1.4'
N N 0.0061 0.0033 'International Tables Vol C Tables 4.2.6.8 and 6.1.1.4'
O O 0.0106 0.0060 'International Tables Vol C Tables 4.2.6.8 and 6.1.1.4'

loop_
_geom_angle_atom_site_label_1
_geom_angle_atom_site_label_2
_geom_angle_atom_site_label_3
_geom_angle
_geom_angle_publ_flag
C2 N1 C10 111.6(2) yes
C2 N1 H1 124.2 ?
C10 N1 H1 124.2 ?
O3 C2 N1 125.6(2) yes
O3 C2 C4 125.7(2) yes
N1 C2 C4 108.6(2) yes
C5 C4 C2 101.41(16) ?
C5 C4 C11 118.50(15) ?
C2 C4 C11 108.87(14) ?
C5 C4 C35 112.17(15) ?
C2 C4 C35 113.69(15) ?
C11 C4 C35 102.63(15) ?
C6 C5 C10 119.77(19) ?
C6 C5 C4 131.6(2) ?
C10 C5 C4 108.63(17) ?
C5 C6 C7 118.1(2) yes
C5 C6 H6 121.0 ?
C7 C6 H6 121.0 ?
C8 C7 C6 121.2(2) yes
C8 C7 H7 119.4 ?
C6 C7 H7 119.4 ?
C7 C8 C9 121.3(2) ?
C7 C8 H8 119.4 ?
C9 C8 H8 119.4 ?
C8 C9 C10 117.6(2) ?
C8 C9 H9 121.2 ?
C10 C9 H9 121.2 ?
C9 C10 C5 122.1(2) ?
C9 C10 N1 128.4(2) yes
C5 C10 N1 109.5(2) yes
C12 C11 C20 114.37(15) ?
C12 C11 C4 117.51(14) ?
C20 C11 C4 105.89(14) ?
C12 C11 H11 106.1 ?
C20 C11 H11 106.1 ?
C4 C11 H11 106.1 ?
O13 C12 C14 120.8(2) yes
O13 C12 C11 119.2(2) yes
C14 C12 C11 119.97(17) ?
C19 C14 C15 118.6(2) ?
C19 C14 C12 122.70(17) ?
C15 C14 C12 118.71(19) ?
C16 C15 C14 120.7(2) ?
C16 C15 H15 119.6 ?
C14 C15 H15 119.6 ?
C17 C16 C15 119.7(2) ?
C17 C16 H16 120.1 ?
C15 C16 H16 120.1 ?
C16 C17 C18 120.8(2) ?
C16 C17 H17 119.6 ?
C18 C17 H17 119.6 ?
C17 C18 C19 119.5(3) ?
C17 C18 H18 120.3 ?
C19 C18 H18 120.3 ?
C14 C19 C18 120.6(2) ?
C14 C19 H19 119.7 ?
C18 C19 H19 119.7 ?
N31 C20 C21 113.0(2) yes
N31 C20 C29 106.10(10) yes
C21 C20 C29 102.7(2) ?
N31 C20 C11 105.6(2) yes
C21 C20 C11 112.52(15) ?
C29 C20 C11 117.00(14) ?
O22 C21 C23 126.6(2) yes
O22 C21 C20 125.0(2) yes
C23 C21 C20 108.38(16) ?
C24 C23 C28 121.7(2) ?
C24 C23 C21 128.66(19) ?
C28 C23 C21 109.57(18) ?
C25 C24 C23 117.8(2) ?
C25 C24 H24 121.1 ?
C23 C24 H24 121.1 ?
C24 C25 C26 120.8(2) ?
C24 C25 H25 119.6 ?
C26 C25 H25 119.6 ?
C27 C26 C25 121.7(2) ?
C27 C26 H26 119.1 ?
C25 C26 H26 119.1 ?
C26 C27 C28 117.6(2) ?
C26 C27 H27 121.2 ?
C28 C27 H27 121.2 ?
C27 C28 C23 120.4(2) ?
C27 C28 C29 128.8(2) ?
C23 C28 C29 110.72(17) ?
O30 C29 C28 126.3(2) yes
O30 C29 C20 125.7(2) yes
C28 C29 C20 107.89(16) ?
C35 N31 C20 105.70(10) yes
C35 N31 C32 106.9(2) yes
C20 N31 C32 117.4(2) yes
N31 C32 C33 102.8(2) yes
N31 C32 H32A 111.2 ?
C33 C32 H32A 111.2 ?
N31 C32 H32B 111.2 ?
C33 C32 H32B 111.2 ?
H32A C32 H32B 109.1 ?
C34 C33 C32 105.93(18) ?
C34 C33 H33A 110.5 ?
C32 C33 H33A 110.5 ?
C34 C33 H33B 110.5 ?
C32 C33 H33B 110.5 ?
H33A C33 H33B 108.7 ?
C33 C34 C35 105.5(2) ?
C33 C34 H34A 110.6 ?
C35 C34 H34A 110.6 ?
C33 C34 H34B 110.6 ?
C35 C34 H34B 110.6 ?
H34A C34 H34B 108.8 ?
N31 C35 C34 104.7(2) yes
N31 C35 C4 107.7(2) yes
C34 C35 C4 117.59(18) ?
N31 C35 H35 108.9 ?
C34 C35 H35 108.9 ?
C4 C35 H35 108.9 ?

loop_
_geom_bond_atom_site_label_1
_geom_bond_atom_site_label_2
_geom_bond_site_symmetry_2
_geom_bond_distance
_geom_bond_publ_flag
N1 C2 . 1.343(3) yes
N1 C10 . 1.402(3) yes
N1 H1 . 0.8600 ?
C2 O3 . 1.228(2) yes
C2 C4 . 1.538(3) ?
C4 C5 . 1.512(3) ?
C4 C11 . 1.561(3) ?
C4 C35 . 1.583(3) ?
C5 C6 . 1.378(3) ?
C5 C10 . 1.389(3) ?
C6 C7 . 1.394(3) ?
C6 H6 . 0.9300 ?
C7 C8 . 1.372(4) ?
C7 H7 . 0.9300 ?
C8 C9 . 1.372(4) ?
C8 H8 . 0.9300 ?
C9 C10 . 1.380(3) ?
C9 H9 . 0.9300 ?
C11 C12 . 1.515(3) ?
C11 C20 . 1.544(2) ?
C11 H11 . 0.9800 ?
C12 O13 . 1.215(2) yes
C12 C14 . 1.487(3) ?
C14 C19 . 1.380(3) ?
C14 C15 . 1.394(3) ?
C15 C16 . 1.374(4) ?
C15 H15 . 0.9300 ?
C16 C17 . 1.368(4) ?
C16 H16 . 0.9300 ?
C17 C18 . 1.373(4) ?
C17 H17 . 0.9300 ?
C18 C19 . 1.386(3) ?
C18 H18 . 0.9300 ?
C19 H19 . 0.9300 ?
C20 N31 . 1.470(2) yes
C20 C21 . 1.540(3) ?
C20 C29 . 1.542(3) ?
C21 O22 . 1.207(2) yes
C21 C23 . 1.480(3) ?
C23 C24 . 1.382(3) ?
C23 C28 . 1.388(3) ?
C24 C25 . 1.372(3) ?
C24 H24 . 0.9300 ?
C25 C26 . 1.386(4) ?
C25 H25 . 0.9300 ?
C26 C27 . 1.380(4) ?
C26 H26 . 0.9300 ?
C27 C28 . 1.385(3) ?
C27 H27 . 0.9300 ?
C28 C29 . 1.477(3) ?
C29 O30 . 1.207(2) yes
N31 C35 . 1.464(3) yes
N31 C32 . 1.471(2) yes
C32 C33 . 1.517(4) ?
C32 H32A . 0.9700 ?
C32 H32B . 0.9700 ?
C33 C34 . 1.514(3) ?
C33 H33A . 0.9700 ?
C33 H33B . 0.9700 ?
C34 C35 . 1.538(3) ?
C34 H34A . 0.9700 ?
C34 H34B . 0.9700 ?
C35 H35 . 0.9800 ?

loop_
_geom_hbond_atom_site_label_D
_geom_hbond_atom_site_label_H
_geom_hbond_atom_site_label_A
_geom_hbond_site_symmetry_A
_geom_hbond_distance_DH
_geom_hbond_distance_HA
_geom_hbond_distance_DA
_geom_hbond_angle_DHA
_geom_hbond_publ_flag
C6 H6 O30 . 0.93 2.44 3.250(3) 146 yes
C11 H11 O3 . 0.98 2.44 2.958(2) 112 yes
C11 H11 O22 . 0.98 2.55 2.976(2) 106 yes
C32 H32A O3 . 0.97 2.58 3.260(3) 127 yes
N1 H1 O3 3_656 0.86 2.21 2.897(2) 137 yes
C16 H16 O30 2_555 0.93 2.53 3.431(3) 163 yes
C17 H17 O13 4_566 0.93 2.37 3.268(3) 163 yes
C27 H27 O13 3_555 0.93 2.59 3.357(3) 139 yes
C17 H17 Cg 4_566 0.93 3.39 3.863(3) 114 yes
C19 H19 Cg . 0.93 2.78 3.056(2) 98 yes

loop_
_geom_torsion_atom_site_label_1
_geom_torsion_atom_site_label_2
_geom_torsion_atom_site_label_3
_geom_torsion_atom_site_label_4
_geom_torsion
_geom_torsion_publ_flag
C10 N1 C2 O3 171.8(2) ?
C10 N1 C2 C4 -5.2(2) ?
O3 C2 C4 C5 -171.94(19) ?
N1 C2 C4 C5 4.99(19) ?
O3 C2 C4 C11 -46.3(2) ?
N1 C2 C4 C11 130.68(17) ?
O3 C2 C4 C35 67.5(2) ?
N1 C2 C4 C35 -115.60(18) ?
C2 C4 C5 C6 177.7(2) ?
C11 C4 C5 C6 58.7(3) ?
C35 C4 C5 C6 -60.6(3) ?
C2 C4 C5 C10 -3.17(19) ?
C11 C4 C5 C10 -122.18(18) ?
C35 C4 C5 C10 118.49(18) ?
C10 C5 C6 C7 1.8(3) ?
C4 C5 C6 C7 -179.2(2) ?
C5 C6 C7 C8 -0.9(3) ?
C6 C7 C8 C9 -0.6(4) ?
C7 C8 C9 C10 1.2(4) ?
C8 C9 C10 C5 -0.3(3) ?
C8 C9 C10 N1 178.7(2) ?
C6 C5 C10 C9 -1.2(3) ?
C4 C5 C10 C9 179.5(2) ?
C6 C5 C10 N1 179.66(18) ?
C4 C5 C10 N1 0.4(2) ?
C2 N1 C10 C9 -176.0(2) ?
C2 N1 C10 C5 3.1(2) ?
C5 C4 C11 C12 12.0(2) ?
C2 C4 C11 C12 -103.00(18) ?
C35 C4 C11 C12 136.22(16) ?
C5 C4 C11 C20 -117.15(18) ?
C2 C4 C11 C20 127.80(15) ?
C35 C4 C11 C20 7.02(17) ?
C20 C11 C12 O13 0.9(2) ?
C4 C11 C12 O13 -124.1(2) ?
C20 C11 C12 C14 -178.74(15) ?
C4 C11 C12 C14 56.2(2) yes
O13 C12 C14 C19 -158.7(2) ?
C11 C12 C14 C19 21.0(3) ?
O13 C12 C14 C15 22.4(3) ?
C11 C12 C14 C15 -157.91(18) ?
C19 C14 C15 C16 -2.9(3) ?
C12 C14 C15 C16 176.1(2) ?
C14 C15 C16 C17 0.3(4) ?
C15 C16 C17 C18 2.4(4) ?
C16 C17 C18 C19 -2.3(4) ?
C15 C14 C19 C18 2.9(3) ?
C12 C14 C19 C18 -176.0(2) ?
C17 C18 C19 C14 -0.4(4) ?
C12 C11 C20 N31 -157.40(14) ?
C4 C11 C20 N31 -26.39(17) ?
C12 C11 C20 C21 78.93(19) ?
C4 C11 C20 C21 -150.06(15) ?
C12 C11 C20 C29 -39.6(2) ?
C4 C11 C20 C29 91.38(18) ?
N31 C20 C21 O22 -78.4(2) ?
C29 C20 C21 O22 167.8(2) ?
C11 C20 C21 O22 41.1(3) ?
N31 C20 C21 C23 105.21(18) ?
C29 C20 C21 C23 -8.63(19) ?
C11 C20 C21 C23 -135.30(16) ?
O22 C21 C23 C24 6.9(4) ?
C20 C21 C23 C24 -176.8(2) ?
O22 C21 C23 C28 -169.5(2) ?
C20 C21 C23 C28 6.9(2) ?
C28 C23 C24 C25 0.8(3) ?
C21 C23 C24 C25 -175.2(2) ?
C23 C24 C25 C26 0.1(4) ?
C24 C25 C26 C27 -0.7(4) ?
C25 C26 C27 C28 0.3(4) ?
C26 C27 C28 C23 0.6(3) ?
C26 C27 C28 C29 177.4(2) ?
C24 C23 C28 C27 -1.1(3) ?
C21 C23 C28 C27 175.52(19) ?
C24 C23 C28 C29 -178.53(19) ?
C21 C23 C28 C29 -1.9(2) ?
C27 C28 C29 O30 3.1(4) ?
C23 C28 C29 O30 -179.8(2) ?
C27 C28 C29 C20 179.0(2) ?
C23 C28 C29 C20 -3.8(2) ?
N31 C20 C29 O30 64.8(2) ?
C21 C20 C29 O30 -176.5(2) ?
C11 C20 C29 O30 -52.7(3) ?
N31 C20 C29 C28 -111.24(17) ?
C21 C20 C29 C28 7.5(2) ?
C11 C20 C29 C28 131.26(17) ?
C21 C20 N31 C35 159.64(15) ?
C29 C20 N31 C35 -88.61(17) ?
C11 C20 N31 C35 36.25(17) ?
C21 C20 N31 C32 40.6(2) ?
C29 C20 N31 C32 152.31(17) ?
C11 C20 N31 C32 -82.83(19) ?
C35 N31 C32 C33 38.7(2) ?
C20 N31 C32 C33 157.11(18) ?
N31 C32 C33 C34 -29.7(3) ?
C32 C33 C34 C35 10.7(3) ?
C20 N31 C35 C34 -157.85(16) ?
C32 N31 C35 C34 -32.1(2) ?
C20 N31 C35 C4 -31.96(18) ?
C32 N31 C35 C4 93.81(17) ?
C33 C34 C35 N31 12.4(2) ?
C33 C34 C35 C4 -107.0(2) ?
C5 C4 C35 N31 142.97(16) ?
C2 C4 C35 N31 -102.69(18) ?
C11 C4 C35 N31 14.71(18) ?
C5 C4 C35 C34 -99.2(2) ?
C2 C4 C35 C34 15.2(2) ?
C11 C4 C35 C34 132.56(18) ?

loop_
_cod_related_entry_id
_cod_related_entry_database
_cod_related_entry_code
1 ChemSpider 2971069
